data_1534597
loop_
_publ_author_name
'Giroux-Maraine, C.'
'Perez, G.'

_publ_section_title
;
 Structure cristalline de l'antimonite de magnesium Mg Sb2 O4
;
_journal_name_full 'Revue de Chimie Minerale'
_journal_page_first 427
_journal_page_last 432
_journal_volume 12
_journal_year 1975
_chemical_formula_sum 'Mg O4 Sb2'
_chemical_name_systematic 'Mg Sb2 O4'
_space_group_IT_number 135
_symmetry_space_group_name_Hall '-P 4c 2ab'
_symmetry_space_group_name_H-M 'P 42/m b c'
_cell_angle_alpha 90
_cell_angle_beta 90
_cell_angle_gamma 90
_cell_formula_units_Z 4
_cell_length_a 8.476
_cell_length_b 8.476
_cell_length_c 8.476
_cell_volume 608.938
_citation_journal_id_ASTM RVCMA8
_cod_data_source_file Giroux-Maraine_RVCMA8_1975_441.cif
_cod_data_source_block Mg1O4Sb2
_cod_original_cell_volume 608.9376
_cod_original_formula_sum 'Mg1 O4 Sb2'
_cod_database_code 1534597

loop_
_symmetry_equiv_pos_as_xyz
x,y,z
-y,x,z+1/2
-x,-y,z
y,-x,z+1/2
x+1/2,-y+1/2,-z
y+1/2,x+1/2,-z+1/2
-x+1/2,y+1/2,-z
-y+1/2,-x+1/2,-z+1/2
-x,-y,-z
y,-x,-z-1/2
x,y,-z
-y,x,-z-1/2
-x-1/2,y-1/2,z
-y-1/2,-x-1/2,z-1/2
x-1/2,-y-1/2,z
y-1/2,x-1/2,z-1/2

loop_
_atom_site_label
_atom_site_type_symbol
_atom_site_fract_x
_atom_site_fract_y
_atom_site_fract_z
_atom_site_occupancy
_atom_site_U_iso_or_equiv
O1 O-2 0.1019 0.365 0 1 0.0
Sb1 Sb+3 0.3246 0.3351 0 1 0.0
Mg1 Mg+2 0 0.5 0.25 1 0.0
O2 O-2 0.1775 0.6775 0.25 1 0.0
